data_7228726
loop_
_publ_author_name
'Aldilla, Vina Rizki'
'Bhadbhade, Mohan'
'Bhattacharyya, Saroj'
'Kumar, Naresh'
'Rich, Anne M.'
'Marjo, Christopher'

_publ_section_title
;
 Controlling the distance between hydrogen-bonded chloro-s-triazine tapes:
 crystal engineering using N-alkyl chains and the influence of temperature
;
_journal_name_full CrystEngComm
_journal_paper_doi 10.1039/C7CE01049D
_journal_year 2017
_chemical_formula_moiety 'C8 H12 Cl2 N4'
_chemical_formula_sum 'C8 H12 Cl2 N4'
_chemical_formula_weight 235.12
_space_group_crystal_system monoclinic
_space_group_IT_number 15
_space_group_name_Hall '-C 2yc'
_space_group_name_H-M_alt 'C 1 2/c 1'
_symmetry_space_group_name_Hall '-C 2yc'
_symmetry_space_group_name_H-M 'C 1 2/c 1'
_atom_sites_solution_hydrogens geom
_audit_creation_date 2017-05-09
_audit_creation_method
;
Olex2 1.2
(compiled 2017.03.28 svn.r3405 for OlexSys, GUI svn.r5335)
;
_audit_update_record
;
2017-05-29 deposited with the CCDC.
2017-07-21 downloaded from the CCDC.
;
_cell_angle_alpha 90
_cell_angle_beta 115.30(3)
_cell_angle_gamma 90
_cell_formula_units_Z 8
_cell_length_a 25.548(5)
_cell_length_b 5.0000(10)
_cell_length_c 19.343(4)
_cell_measurement_reflns_used 2289
_cell_measurement_temperature 100
_cell_measurement_theta_max 22.5
_cell_measurement_theta_min 2.5
_cell_volume 2233.9(10)
_computing_molecular_graphics 'Olex2 (Dolomanov et al., 2009)'
_computing_publication_material 'Olex2 (Dolomanov et al., 2009)'
_computing_structure_refinement 'ShelXL (Sheldrick, 2015)'
_diffrn_ambient_temperature 100
_diffrn_measured_fraction_theta_full 0.939
_diffrn_measured_fraction_theta_max 0.939
_diffrn_measurement_device_type 'Australian Synchrotron'
_diffrn_measurement_method '\w scans'
_diffrn_radiation_monochromator graphite
_diffrn_radiation_type MoK\a
_diffrn_radiation_wavelength 0.71073
_diffrn_reflns_av_R_equivalents 0.0220
_diffrn_reflns_av_unetI/netI 0.0126
_diffrn_reflns_Laue_measured_fraction_full 0.939
_diffrn_reflns_Laue_measured_fraction_max 0.939
_diffrn_reflns_limit_h_max 30
_diffrn_reflns_limit_h_min -30
_diffrn_reflns_limit_k_max 5
_diffrn_reflns_limit_k_min -5
_diffrn_reflns_limit_l_max 22
_diffrn_reflns_limit_l_min -22
_diffrn_reflns_number 12722
_diffrn_reflns_point_group_measured_fraction_full 0.939
_diffrn_reflns_point_group_measured_fraction_max 0.939
_diffrn_reflns_theta_full 24.991
_diffrn_reflns_theta_max 24.991
_diffrn_reflns_theta_min 3.294
_diffrn_standards_number 0
_exptl_absorpt_coefficient_mu 0.549
_exptl_absorpt_correction_type none
_exptl_crystal_colour colourless
_exptl_crystal_colour_primary colourless
_exptl_crystal_density_diffrn 1.398
_exptl_crystal_description plate
_exptl_crystal_F_000 976
_exptl_crystal_size_max 0.02
_exptl_crystal_size_mid 0.015
_exptl_crystal_size_min 0.01
_refine_diff_density_max 0.254
_refine_diff_density_min -0.399
_refine_diff_density_rms 0.062
_refine_ls_extinction_method none
_refine_ls_goodness_of_fit_ref 1.117
_refine_ls_hydrogen_treatment constr
_refine_ls_matrix_type full
_refine_ls_number_parameters 128
_refine_ls_number_reflns 1841
_refine_ls_number_restraints 0
_refine_ls_restrained_S_all 1.117
_refine_ls_R_factor_all 0.0417
_refine_ls_R_factor_gt 0.0380
_refine_ls_shift/su_max 0.001
_refine_ls_shift/su_mean 0.000
_refine_ls_structure_factor_coef Fsqd
_refine_ls_weighting_details 'w=1/[\s^2^(Fo^2^)+(0.0495P)^2^+3.5860P] where P=(Fo^2^+2Fc^2^)/3'
_refine_ls_weighting_scheme calc
_refine_ls_wR_factor_gt 0.0937
_refine_ls_wR_factor_ref 0.0963
_reflns_Friedel_coverage 0.000
_reflns_number_gt 1673
_reflns_number_total 1841
_reflns_threshold_expression 'I > 2\s(I)'
_cod_data_source_file c7ce01049d2.cif
_cod_data_source_block bm11_a
_cod_original_cell_volume 2233.8(9)
_cod_database_code 7228726
_shelx_shelxl_version_number 2014/7
_shelx_space_group_comment
;
The symmetry employed for this shelxl refinement is uniquely defined
by the following loop, which should always be used as a source of
symmetry information in preference to the above space-group names.
They are only intended as comments.
;
_olex2_refinement_description
;
1. Fixed Uiso
 At 1.2 times of:
  All C(H,H) groups, All N(H) groups
 At 1.5 times of:
  All C(H,H,H) groups
2.a Secondary CH2 refined with riding coordinates:
 C4(H4A,H4B), C5(H5A,H5B), C6(H6A,H6B), C7(H7A,H7B)
2.b Aromatic/amide H refined with riding coordinates:
 N4(H4)
2.c Idealised Me refined as rotating group:
 C8(H8A,H8B,H8C)
;
_olex2_submission_special_instructions 'No special instructions were received'

loop_
_space_group_symop_operation_xyz
'x, y, z'
'-x, y, -z+1/2'
'x+1/2, y+1/2, z'
'-x+1/2, y+1/2, -z+1/2'
'-x, -y, -z'
'x, -y, z-1/2'
'-x+1/2, -y+1/2, -z'
'x+1/2, -y+1/2, z-1/2'

loop_
_atom_site_label
_atom_site_type_symbol
_atom_site_fract_x
_atom_site_fract_y
_atom_site_fract_z
_atom_site_U_iso_or_equiv
_atom_site_adp_type
_atom_site_occupancy
_atom_site_site_symmetry_order
_atom_site_calc_flag
_atom_site_refinement_flags_posn
Cl1 Cl 0.59389(2) 1.09764(12) 0.30459(3) 0.03276(19) Uani 1 1 d .
Cl2 Cl 0.73788(2) 0.37711(12) 0.29959(3) 0.02824(18) Uani 1 1 d .
N1 N 0.66805(7) 0.7362(4) 0.30901(9) 0.0253(4) Uani 1 1 d .
N2 N 0.71638(7) 0.4524(4) 0.41683(9) 0.0202(4) Uani 1 1 d .
N3 N 0.64859(7) 0.7814(4) 0.41879(10) 0.0235(4) Uani 1 1 d .
N4 N 0.69687(7) 0.4975(4) 0.52128(9) 0.0233(4) Uani 1 1 d .
H4 H 0.7240 0.3763 0.5428 0.028 Uiso 1 1 calc R
C1 C 0.64250(8) 0.8440(5) 0.34989(12) 0.0245(5) Uani 1 1 d .
C2 C 0.70370(8) 0.5410(4) 0.34759(11) 0.0217(4) Uani 1 1 d .
C3 C 0.68670(8) 0.5796(4) 0.45162(11) 0.0211(4) Uani 1 1 d .
C4 C 0.66581(9) 0.5955(5) 0.56481(13) 0.0263(5) Uani 1 1 d .
H4A H 0.6490 0.7731 0.5449 0.032 Uiso 1 1 calc R
H4B H 0.6936 0.6178 0.6191 0.032 Uiso 1 1 calc R
C5 C 0.61776(9) 0.4067(5) 0.56010(12) 0.0258(5) Uani 1 1 d .
H5A H 0.6345 0.2288 0.5798 0.031 Uiso 1 1 calc R
H5B H 0.5897 0.3854 0.5060 0.031 Uiso 1 1 calc R
C6 C 0.58620(9) 0.5111(5) 0.60615(12) 0.0249(5) Uani 1 1 d .
H6A H 0.6148 0.5412 0.6596 0.030 Uiso 1 1 calc R
H6B H 0.5682 0.6856 0.5848 0.030 Uiso 1 1 calc R
C7 C 0.53964(9) 0.3223(5) 0.60597(13) 0.0315(5) Uani 1 1 d .
H7A H 0.5576 0.1484 0.6280 0.038 Uiso 1 1 calc R
H7B H 0.5112 0.2904 0.5525 0.038 Uiso 1 1 calc R
C8 C 0.50806(10) 0.4306(6) 0.65136(15) 0.0376(6) Uani 1 1 d .
H8A H 0.4914 0.6057 0.6310 0.056 Uiso 1 1 calc GR
H8B H 0.5354 0.4489 0.7052 0.056 Uiso 1 1 calc GR
H8C H 0.4771 0.3067 0.6470 0.056 Uiso 1 1 calc GR

loop_
_atom_site_aniso_label
_atom_site_aniso_U_11
_atom_site_aniso_U_22
_atom_site_aniso_U_33
_atom_site_aniso_U_23
_atom_site_aniso_U_13
_atom_site_aniso_U_12
Cl1 0.0292(3) 0.0240(4) 0.0393(3) 0.0074(2) 0.0092(2) 0.0039(2)
Cl2 0.0376(3) 0.0311(4) 0.0225(3) 0.0017(2) 0.0191(2) 0.0029(2)
N1 0.0281(9) 0.0228(12) 0.0244(9) 0.0043(8) 0.0105(7) -0.0004(7)
N2 0.0234(8) 0.0192(10) 0.0206(8) -0.0001(7) 0.0119(7) -0.0009(7)
N3 0.0234(8) 0.0201(11) 0.0274(9) -0.0006(7) 0.0112(7) -0.0011(7)
N4 0.0288(9) 0.0230(11) 0.0239(9) 0.0014(8) 0.0169(7) 0.0046(7)
C1 0.0219(10) 0.0188(12) 0.0308(11) 0.0019(9) 0.0093(8) -0.0025(8)
C2 0.0246(10) 0.0207(12) 0.0225(10) -0.0022(8) 0.0126(8) -0.0049(8)
C3 0.0218(10) 0.0202(12) 0.0236(10) -0.0029(8) 0.0118(8) -0.0036(8)
C4 0.0348(11) 0.0240(14) 0.0287(11) -0.0050(9) 0.0217(9) 0.0013(9)
C5 0.0270(10) 0.0256(13) 0.0280(11) -0.0052(9) 0.0148(9) 0.0006(9)
C6 0.0273(10) 0.0256(13) 0.0259(10) -0.0048(9) 0.0152(8) 0.0005(9)
C7 0.0305(11) 0.0325(15) 0.0346(12) -0.0085(10) 0.0169(10) -0.0045(10)
C8 0.0329(12) 0.0454(17) 0.0429(13) -0.0081(12) 0.0243(11) -0.0061(11)

loop_
_atom_type_symbol
_atom_type_description
_atom_type_scat_dispersion_real
_atom_type_scat_dispersion_imag
_atom_type_scat_source
C C 0.0033 0.0016 'International Tables Vol C Tables 4.2.6.8 and 6.1.1.4'
H H 0.0000 0.0000 'International Tables Vol C Tables 4.2.6.8 and 6.1.1.4'
Cl Cl 0.1484 0.1585 'International Tables Vol C Tables 4.2.6.8 and 6.1.1.4'
N N 0.0061 0.0033 'International Tables Vol C Tables 4.2.6.8 and 6.1.1.4'

loop_
_geom_angle_atom_site_label_1
_geom_angle_atom_site_label_2
_geom_angle_atom_site_label_3
_geom_angle
C2 N1 C1 110.85(17)
C2 N2 C3 113.45(18)
C1 N3 C3 113.75(18)
C3 N4 H4 117.9
C3 N4 C4 124.18(18)
C4 N4 H4 117.9
N1 C1 Cl1 115.03(16)
N3 C1 Cl1 115.95(16)
N3 C1 N1 129.0(2)
N1 C2 Cl2 115.46(15)
N2 C2 Cl2 115.24(16)
N2 C2 N1 129.29(19)
N3 C3 N2 123.62(18)
N4 C3 N2 116.60(19)
N4 C3 N3 119.77(18)
N4 C4 H4A 109.1
N4 C4 H4B 109.1
N4 C4 C5 112.30(18)
H4A C4 H4B 107.9
C5 C4 H4A 109.1
C5 C4 H4B 109.1
C4 C5 H5A 109.3
C4 C5 H5B 109.3
C4 C5 C6 111.55(18)
H5A C5 H5B 108.0
C6 C5 H5A 109.3
C6 C5 H5B 109.3
C5 C6 H6A 108.9
C5 C6 H6B 108.9
H6A C6 H6B 107.7
C7 C6 C5 113.27(19)
C7 C6 H6A 108.9
C7 C6 H6B 108.9
C6 C7 H7A 109.1
C6 C7 H7B 109.1
C6 C7 C8 112.7(2)
H7A C7 H7B 107.8
C8 C7 H7A 109.1
C8 C7 H7B 109.1
C7 C8 H8A 109.5
C7 C8 H8B 109.5
C7 C8 H8C 109.5
H8A C8 H8B 109.5
H8A C8 H8C 109.5
H8B C8 H8C 109.5

loop_
_geom_bond_atom_site_label_1
_geom_bond_atom_site_label_2
_geom_bond_distance
Cl1 C1 1.729(2)
Cl2 C2 1.729(2)
N1 C1 1.335(3)
N1 C2 1.326(3)
N2 C2 1.313(3)
N2 C3 1.367(3)
N3 C1 1.312(3)
N3 C3 1.357(3)
N4 H4 0.8800
N4 C3 1.324(3)
N4 C4 1.466(2)
C4 H4A 0.9900
C4 H4B 0.9900
C4 C5 1.520(3)
C5 H5A 0.9900
C5 H5B 0.9900
C5 C6 1.526(3)
C6 H6A 0.9900
C6 H6B 0.9900
C6 C7 1.517(3)
C7 H7A 0.9900
C7 H7B 0.9900
C7 C8 1.523(3)
C8 H8A 0.9800
C8 H8B 0.9800
C8 H8C 0.9800

loop_
_geom_torsion_atom_site_label_1
_geom_torsion_atom_site_label_2
_geom_torsion_atom_site_label_3
_geom_torsion_atom_site_label_4
_geom_torsion
N4 C4 C5 C6 179.62(18)
C1 N1 C2 Cl2 178.00(15)
C1 N1 C2 N2 -1.3(3)
C1 N3 C3 N2 0.2(3)
C1 N3 C3 N4 179.86(19)
C2 N1 C1 Cl1 -178.90(14)
C2 N1 C1 N3 0.0(3)
C2 N2 C3 N3 -1.2(3)
C2 N2 C3 N4 179.14(18)
C3 N2 C2 Cl2 -177.44(14)
C3 N2 C2 N1 1.8(3)
C3 N3 C1 Cl1 179.35(14)
C3 N3 C1 N1 0.5(3)
C3 N4 C4 C5 98.7(3)
C4 N4 C3 N2 -174.98(19)
C4 N4 C3 N3 5.3(3)
C4 C5 C6 C7 -177.36(19)
C5 C6 C7 C8 -179.3(2)
